data_2221931
loop_
_publ_author_name
'Pinto, R. M. A.'
'Matos Beja, A.'
'Salvador, J. A. R.'
'Paix\~ao, J. A.'

_publ_section_title
;
 16\a,17\a-Epoxy-5\a-hydroxy-6\b-nitrooxy-20-oxopregnan-3\b-yl acetate
;
_journal_coeditor_code BT2943
_journal_issue 6
_journal_name_full 'Acta Crystallographica Section E'
_journal_page_first o1271
_journal_page_last o1272
_journal_paper_doi 10.1107/S1600536809016997
_journal_volume 65
_journal_year 2009
_chemical_formula_iupac 'C23 H33 N O8'
_chemical_formula_moiety 'C23 H33 N O8'
_chemical_formula_sum 'C23 H33 N O8'
_chemical_formula_weight 451.50
_chemical_melting_point 455
_chemical_name_systematic
;
16\a,17\a-Epoxy-5\a-hydroxy-6\b-nitrooxy-20-oxopregnan-3\b-yl acetate
;
_space_group_IT_number 1
_symmetry_cell_setting triclinic
_symmetry_space_group_name_Hall 'P 1'
_symmetry_space_group_name_H-M 'P 1'
_atom_sites_solution_hydrogens geom
_atom_sites_solution_primary direct
_atom_sites_solution_secondary difmap
_audit_creation_method SHELXL97
_cell_angle_alpha 77.2135(15)
_cell_angle_beta 73.2087(14)
_cell_angle_gamma 64.3465(14)
_cell_formula_units_Z 2
_cell_length_a 10.9740(3)
_cell_length_b 11.0721(3)
_cell_length_c 11.1686(3)
_cell_measurement_reflns_used 9093
_cell_measurement_temperature 223(2)
_cell_measurement_theta_max 28.3318
_cell_measurement_theta_min 2.2901
_cell_volume 1163.81(6)
_computing_cell_refinement 'SAINT (Bruker, 2003)'
_computing_data_collection 'SMART (Bruker, 2003)'
_computing_data_reduction 'SAINT (Bruker, 2003)'
_computing_molecular_graphics 'PLATON (Spek, 2009)'
_computing_publication_material 'SHELXL97 (Sheldrick, 2008)'
_computing_structure_refinement 'SHELXL97 (Sheldrick, 2008)'
_computing_structure_solution 'SHELXS97 (Sheldrick, 2008)'
_diffrn_ambient_temperature 223(2)
_diffrn_measured_fraction_theta_full 0.990
_diffrn_measured_fraction_theta_max 0.990
_diffrn_measurement_device_type 'Bruker APEXII CCD area-detector'
_diffrn_measurement_method '\f and \w scans'
_diffrn_radiation_monochromator graphite
_diffrn_radiation_source 'fine-focus sealed tube'
_diffrn_radiation_type MoK\a
_diffrn_radiation_wavelength 0.71073
_diffrn_reflns_av_R_equivalents 0.0247
_diffrn_reflns_av_sigmaI/netI 0.0230
_diffrn_reflns_limit_h_max 14
_diffrn_reflns_limit_h_min -14
_diffrn_reflns_limit_k_max 14
_diffrn_reflns_limit_k_min -14
_diffrn_reflns_limit_l_max 14
_diffrn_reflns_limit_l_min -14
_diffrn_reflns_number 24934
_diffrn_reflns_theta_full 28.39
_diffrn_reflns_theta_max 28.39
_diffrn_reflns_theta_min 1.92
_exptl_absorpt_coefficient_mu 0.097
_exptl_absorpt_correction_T_max 0.994
_exptl_absorpt_correction_T_min 0.947
_exptl_absorpt_correction_type multi-scan
_exptl_absorpt_process_details '(SADABS; Sheldrick, 2000)'
_exptl_crystal_colour 'clear colourless'
_exptl_crystal_density_diffrn 1.288
_exptl_crystal_density_method 'not measured'
_exptl_crystal_description 'truncated pyramid'
_exptl_crystal_F_000 484
_exptl_crystal_size_max 0.32
_exptl_crystal_size_mid 0.17
_exptl_crystal_size_min 0.06
_refine_diff_density_max 0.367
_refine_diff_density_min -0.269
_refine_ls_extinction_method none
_refine_ls_goodness_of_fit_ref 1.040
_refine_ls_hydrogen_treatment constr
_refine_ls_matrix_type full
_refine_ls_number_parameters 587
_refine_ls_number_reflns 5770
_refine_ls_number_restraints 3
_refine_ls_restrained_S_all 1.040
_refine_ls_R_factor_all 0.0541
_refine_ls_R_factor_gt 0.0431
_refine_ls_shift/su_max 0.001
_refine_ls_shift/su_mean 0.000
_refine_ls_structure_factor_coef Fsqd
_refine_ls_weighting_details 'calc w = 1/[\s^2^(Fo^2^)+(0.0639P)^2^+0.1756P] where P=(Fo^2^+2Fc^2^)/3'
_refine_ls_weighting_scheme calc
_refine_ls_wR_factor_gt 0.1109
_refine_ls_wR_factor_ref 0.1183
_reflns_number_gt 4806
_reflns_number_total 5770
_reflns_threshold_expression I>2\s(I)
_cod_data_source_file bt2943.cif
_cod_data_source_block I
_cod_database_code 2221931
_cod_database_fobs_code 2221931

loop_
_symmetry_equiv_pos_as_xyz
'x, y, z'

loop_
_atom_site_type_symbol
_atom_site_label
_atom_site_fract_x
_atom_site_fract_y
_atom_site_fract_z
_atom_site_U_iso_or_equiv
_atom_site_adp_type
_atom_site_calc_flag
_atom_site_refinement_flags
_atom_site_occupancy
_atom_site_disorder_assembly
_atom_site_disorder_group
O O3A 0.06020(16) 0.62076(15) 0.97526(17) 0.0507(4) Uani d . 1 . .
O O5A 0.25633(16) 0.83696(15) 0.69606(17) 0.0485(4) Uani d . 1 . .
H H5A 0.1910 0.8472 0.6676 0.073 Uiso calc R 1 . .
O O6A 0.48378(19) 0.5008(2) 0.6049(2) 0.0654(5) Uani d . 1 . .
O O7A 0.3044(3) 0.4890(4) 0.5533(3) 0.1164(12) Uani d . 1 . .
O O8A 0.4744(3) 0.3104(4) 0.6076(4) 0.1458(16) Uani d . 1 . .
O O16A 0.81145(17) 0.95570(17) 0.41953(15) 0.0499(4) Uani d . 1 . .
O O20A 1.02169(17) 0.84865(19) 0.62988(16) 0.0544(4) Uani d . 1 . .
O O22A -0.1011(2) 0.80189(19) 1.0641(2) 0.0823(7) Uani d . 1 . .
N N6A 0.4134(4) 0.4278(4) 0.5858(3) 0.0930(11) Uani d . 1 . .
C C1A 0.3439(2) 0.7488(2) 0.9258(2) 0.0432(5) Uani d . 1 . .
H H1A1 0.4033 0.7384 0.9802 0.052 Uiso calc R 1 . .
H H1A2 0.2946 0.8446 0.9043 0.052 Uiso calc R 1 . .
C C2A 0.2381(3) 0.6876(3) 0.9985(2) 0.0489(5) Uani d . 1 . .
H H2A1 0.2866 0.5946 1.0301 0.059 Uiso calc R 1 . .
H H2A2 0.1797 0.7370 1.0700 0.059 Uiso calc R 1 . .
C C3A 0.1494(2) 0.6932(2) 0.9148(2) 0.0425(5) Uani d . 1 . .
H H3A 0.0919 0.7876 0.8918 0.051 Uiso calc R 1 . .
C C4A 0.2359(2) 0.6276(2) 0.7965(2) 0.0420(5) Uani d . 1 . .
H H4A1 0.1758 0.6352 0.7439 0.050 Uiso calc R 1 . .
H H4A2 0.2883 0.5326 0.8184 0.050 Uiso calc R 1 . .
C C5A 0.3353(2) 0.6952(2) 0.7239(2) 0.0362(4) Uani d . 1 . .
C C6A 0.4110(2) 0.6457(3) 0.5945(2) 0.0489(6) Uani d . 1 . .
H H6A 0.3419 0.6707 0.5444 0.059 Uiso calc R 1 . .
C C7A 0.5159(3) 0.7067(3) 0.5227(2) 0.0492(6) Uani d . 1 . .
H H7A1 0.4664 0.8002 0.4931 0.059 Uiso calc R 1 . .
H H7A2 0.5715 0.6593 0.4495 0.059 Uiso calc R 1 . .
C C8A 0.6127(2) 0.7006(2) 0.60137(19) 0.0355(4) Uani d . 1 . .
H H8A 0.6744 0.6066 0.6198 0.043 Uiso calc R 1 . .
C C9A 0.5271(2) 0.7617(2) 0.72606(18) 0.0324(4) Uani d . 1 . .
H H9A 0.4633 0.8532 0.7026 0.039 Uiso calc R 1 . .
C C10A 0.4350(2) 0.6846(2) 0.80441(19) 0.0332(4) Uani d . 1 . .
C C11A 0.6170(2) 0.7770(3) 0.8001(2) 0.0428(5) Uani d . 1 . .
H H11A 0.6731 0.6882 0.8348 0.051 Uiso calc R 1 . .
H H11B 0.5566 0.8281 0.8700 0.051 Uiso calc R 1 . .
C C12A 0.7133(2) 0.8475(2) 0.7209(2) 0.0408(5) Uani d . 1 . .
H H12A 0.6583 0.9412 0.6970 0.049 Uiso calc R 1 . .
H H12B 0.7739 0.8449 0.7707 0.049 Uiso calc R 1 . .
C C13A 0.8004(2) 0.7773(2) 0.60263(18) 0.0335(4) Uani d . 1 . .
C C14A 0.6984(2) 0.7818(2) 0.53019(18) 0.0365(4) Uani d . 1 . .
H H14A 0.6325 0.8759 0.5228 0.044 Uiso calc R 1 . .
C C15A 0.7847(3) 0.7533(3) 0.3968(2) 0.0499(6) Uani d . 1 . .
H H15A 0.8364 0.6574 0.3914 0.060 Uiso calc R 1 . .
H H15B 0.7269 0.7906 0.3355 0.060 Uiso calc R 1 . .
C C16A 0.8799(3) 0.8247(3) 0.3783(2) 0.0504(6) Uani d . 1 . .
H H16A 0.9628 0.8047 0.3097 0.060 Uiso calc R 1 . .
C C17A 0.8868(2) 0.8440(2) 0.5022(2) 0.0385(5) Uani d . 1 . .
C C18A 0.9024(2) 0.6327(2) 0.6365(2) 0.0490(5) Uani d . 1 . .
H H18A 0.9526 0.5897 0.5611 0.074 Uiso calc R 1 . .
H H18B 0.8517 0.5822 0.6918 0.074 Uiso calc R 1 . .
H H18C 0.9662 0.6362 0.6776 0.074 Uiso calc R 1 . .
C C19A 0.5259(2) 0.5372(2) 0.8420(2) 0.0470(5) Uani d . 1 . .
H H19A 0.5755 0.5341 0.9015 0.071 Uiso calc R 1 . .
H H19B 0.5906 0.4977 0.7686 0.071 Uiso calc R 1 . .
H H19C 0.4682 0.4877 0.8795 0.071 Uiso calc R 1 . .
C C20A 1.0047(2) 0.8640(2) 0.5232(2) 0.0439(5) Uani d . 1 . .
C C21A 1.0994(3) 0.9042(3) 0.4129(3) 0.0666(8) Uani d . 1 . .
H H21A 1.1512 0.9392 0.4412 0.100 Uiso calc R 1 . .
H H21B 1.0460 0.9724 0.3571 0.100 Uiso calc R 1 . .
H H21C 1.1620 0.8271 0.3693 0.100 Uiso calc R 1 . .
C C22A -0.0654(2) 0.6892(2) 1.0404(2) 0.0445(5) Uani d . 1 . .
C C23A -0.1511(3) 0.6078(3) 1.0851(3) 0.0584(7) Uani d . 1 . .
H H23A -0.1086 0.5316 1.1416 0.088 Uiso calc R 1 . .
H H23B -0.1580 0.5770 1.0144 0.088 Uiso calc R 1 . .
H H23C -0.2420 0.6623 1.1282 0.088 Uiso calc R 1 . .
O O3B 0.03807(17) 0.2481(2) 0.42055(18) 0.0665(6) Uani d . 1 . .
O O5B 0.30588(15) 0.31642(16) 0.07748(15) 0.0455(4) Uani d . 1 . .
H H5B 0.2468 0.3132 0.0486 0.068 Uiso calc R 1 . .
O O6B 0.49821(17) -0.04860(16) 0.14594(16) 0.0485(4) Uani d . 1 . .
O O7B 0.3139(2) -0.0808(2) 0.13150(19) 0.0636(5) Uani d . 1 . .
O O8B 0.4702(3) -0.2329(2) 0.2290(2) 0.0815(7) Uani d . 1 . .
O O16B 0.91153(17) 0.29534(16) -0.21292(14) 0.0464(4) Uani d . 1 . .
O O20B 1.10024(18) 0.26700(19) 0.00177(17) 0.0578(5) Uani d . 1 . .
O O22B -0.1340(2) 0.4244(3) 0.3654(4) 0.1382(16) Uani d . 1 . .
N N6B 0.4192(3) -0.1261(2) 0.1694(2) 0.0557(6) Uani d . 1 . .
C C1B 0.3450(2) 0.3480(3) 0.3030(2) 0.0499(6) Uani d . 1 . .
H H1B1 0.3950 0.3674 0.3501 0.060 Uiso calc R 1 . .
H H1B2 0.3138 0.4252 0.2416 0.060 Uiso calc R 1 . .
C C2B 0.2177(3) 0.3285(3) 0.3940(3) 0.0607(7) Uani d . 1 . .
H H2B1 0.2476 0.2580 0.4612 0.073 Uiso calc R 1 . .
H H2B2 0.1563 0.4112 0.4314 0.073 Uiso calc R 1 . .
C C3B 0.1406(2) 0.2911(3) 0.3268(2) 0.0526(6) Uani d . 1 . .
H H3B 0.0941 0.3688 0.2707 0.063 Uiso calc R 1 . .
C C4B 0.2338(2) 0.1719(3) 0.2531(2) 0.0437(5) Uani d . 1 . .
H H4B1 0.1808 0.1562 0.2065 0.052 Uiso calc R 1 . .
H H4B2 0.2676 0.0919 0.3110 0.052 Uiso calc R 1 . .
C C5B 0.3569(2) 0.1962(2) 0.16149(19) 0.0356(4) Uani d . 1 . .
C C6B 0.4437(2) 0.0847(2) 0.0747(2) 0.0403(5) Uani d . 1 . .
H H6B 0.3854 0.0828 0.0238 0.048 Uiso calc R 1 . .
C C7B 0.5691(2) 0.1061(2) -0.0130(2) 0.0382(5) Uani d . 1 . .
H H7B1 0.5377 0.1808 -0.0765 0.046 Uiso calc R 1 . .
H H7B2 0.6274 0.0261 -0.0557 0.046 Uiso calc R 1 . .
C C8B 0.6561(2) 0.1351(2) 0.05285(19) 0.0319(4) Uani d . 1 . .
H H8B 0.7023 0.0541 0.1061 0.038 Uiso calc R 1 . .
C C9B 0.5642(2) 0.2522(2) 0.13436(18) 0.0324(4) Uani d . 1 . .
H H9B 0.5205 0.3305 0.0772 0.039 Uiso calc R 1 . .
C C10B 0.4443(2) 0.2234(2) 0.23346(19) 0.0361(4) Uani d . 1 . .
C C11B 0.6523(2) 0.2916(2) 0.1920(2) 0.0425(5) Uani d . 1 . .
H H11C 0.5923 0.3710 0.2350 0.051 Uiso calc R 1 . .
H H11D 0.6914 0.2189 0.2543 0.051 Uiso calc R 1 . .
C C12B 0.7707(2) 0.3208(2) 0.0949(2) 0.0398(5) Uani d . 1 . .
H H12C 0.7322 0.4025 0.0404 0.048 Uiso calc R 1 . .
H H12D 0.8275 0.3351 0.1381 0.048 Uiso calc R 1 . .
C C13B 0.8598(2) 0.2044(2) 0.01604(19) 0.0328(4) Uani d . 1 . .
C C14B 0.7641(2) 0.17770(19) -0.04354(18) 0.0309(4) Uani d . 1 . .
H H14B 0.7118 0.2649 -0.0859 0.037 Uiso calc R 1 . .
C C15B 0.8623(2) 0.0906(2) -0.1492(2) 0.0410(5) Uani d . 1 . .
H H15C 0.9032 -0.0036 -0.1169 0.049 Uiso calc R 1 . .
H H15D 0.8152 0.0990 -0.2138 0.049 Uiso calc R 1 . .
C C16B 0.9698(2) 0.1512(2) -0.1981(2) 0.0446(5) Uani d . 1 . .
H H16B 1.0586 0.1020 -0.2526 0.054 Uiso calc R 1 . .
C C17B 0.9659(2) 0.2245(2) -0.1007(2) 0.0391(5) Uani d . 1 . .
C C18B 0.9412(2) 0.0794(2) 0.0968(2) 0.0439(5) Uani d . 1 . .
H H18D 0.9980 0.1012 0.1324 0.066 Uiso calc R 1 . .
H H18E 0.9989 0.0076 0.0451 0.066 Uiso calc R 1 . .
H H18F 0.8775 0.0514 0.1632 0.066 Uiso calc R 1 . .
C C19B 0.5032(2) 0.1046(3) 0.3303(2) 0.0445(5) Uani d . 1 . .
H H19D 0.5392 0.1321 0.3835 0.067 Uiso calc R 1 . .
H H19E 0.5762 0.0310 0.2873 0.067 Uiso calc R 1 . .
H H19F 0.4310 0.0763 0.3807 0.067 Uiso calc R 1 . .
C C20B 1.0865(2) 0.2525(3) -0.0962(2) 0.0491(6) Uani d . 1 . .
C C21B 1.1848(4) 0.2674(5) -0.2163(3) 0.1020(14) Uani d . 1 . .
H H21D 1.2457 0.3015 -0.2019 0.153 Uiso calc R 1 . .
H H21E 1.1339 0.3292 -0.2770 0.153 Uiso calc R 1 . .
H H21F 1.2383 0.1812 -0.2477 0.153 Uiso calc R 1 . .
C C22B -0.0931(2) 0.3207(3) 0.4269(2) 0.0508(6) Uani d . 1 . .
C C23B -0.1833(3) 0.2606(3) 0.5197(3) 0.0667(8) Uani d . 1 . .
H H23D -0.2377 0.3183 0.5851 0.100 Uiso calc R 1 . .
H H23E -0.1274 0.1739 0.5557 0.100 Uiso calc R 1 . .
H H23F -0.2437 0.2504 0.4789 0.100 Uiso calc R 1 . .

loop_
_atom_site_aniso_label
_atom_site_aniso_U_11
_atom_site_aniso_U_22
_atom_site_aniso_U_33
_atom_site_aniso_U_12
_atom_site_aniso_U_13
_atom_site_aniso_U_23
O3A 0.0356(8) 0.0377(8) 0.0753(11) -0.0206(7) 0.0026(8) -0.0061(7)
O5A 0.0339(8) 0.0463(8) 0.0693(11) -0.0195(7) -0.0230(8) 0.0087(8)
O6A 0.0541(10) 0.0717(12) 0.0871(13) -0.0415(10) 0.0103(9) -0.0404(10)
O7A 0.0903(19) 0.188(3) 0.126(2) -0.098(2) 0.0199(17) -0.091(2)
O8A 0.106(2) 0.107(2) 0.229(4) -0.0783(19) 0.076(2) -0.101(2)
O16A 0.0482(9) 0.0594(10) 0.0492(9) -0.0293(8) -0.0246(8) 0.0158(7)
O20A 0.0399(9) 0.0807(12) 0.0554(10) -0.0372(9) -0.0184(8) 0.0065(9)
O22A 0.0664(12) 0.0499(11) 0.1097(17) -0.0310(10) 0.0361(12) -0.0248(11)
N6A 0.080(2) 0.112(3) 0.108(2) -0.071(2) 0.0487(18) -0.075(2)
C1A 0.0394(11) 0.0564(13) 0.0418(11) -0.0281(10) -0.0023(9) -0.0106(10)
C2A 0.0452(13) 0.0540(13) 0.0465(13) -0.0262(11) 0.0040(10) -0.0083(10)
C3A 0.0316(10) 0.0338(10) 0.0613(14) -0.0193(9) -0.0007(10) -0.0028(10)
C4A 0.0317(10) 0.0434(11) 0.0574(13) -0.0194(9) -0.0130(10) -0.0042(10)
C5A 0.0274(9) 0.0408(10) 0.0442(11) -0.0163(8) -0.0100(8) -0.0032(9)
C6A 0.0429(12) 0.0731(16) 0.0485(13) -0.0348(12) -0.0119(10) -0.0133(12)
C7A 0.0485(13) 0.0788(17) 0.0392(12) -0.0413(13) -0.0105(10) -0.0074(11)
C8A 0.0317(10) 0.0466(11) 0.0345(10) -0.0202(9) -0.0083(8) -0.0048(8)
C9A 0.0281(9) 0.0409(10) 0.0332(9) -0.0165(8) -0.0096(8) -0.0039(8)
C10A 0.0279(9) 0.0377(10) 0.0375(10) -0.0161(8) -0.0086(8) -0.0027(8)
C11A 0.0383(11) 0.0677(15) 0.0344(11) -0.0320(11) -0.0069(9) -0.0072(10)
C12A 0.0357(10) 0.0579(13) 0.0419(11) -0.0284(10) -0.0110(9) -0.0063(10)
C13A 0.0280(9) 0.0407(10) 0.0352(10) -0.0174(8) -0.0106(8) 0.0020(8)
C14A 0.0346(10) 0.0501(12) 0.0329(10) -0.0234(9) -0.0086(8) -0.0042(9)
C15A 0.0549(14) 0.0716(16) 0.0355(11) -0.0386(13) -0.0080(10) -0.0032(10)
C16A 0.0502(13) 0.0709(16) 0.0370(11) -0.0363(13) -0.0061(10) 0.0023(11)
C17A 0.0320(10) 0.0434(11) 0.0389(11) -0.0170(9) -0.0111(8) 0.0066(9)
C18A 0.0360(11) 0.0484(12) 0.0602(14) -0.0190(10) -0.0143(11) 0.0086(11)
C19A 0.0355(11) 0.0468(12) 0.0591(14) -0.0190(10) -0.0165(10) 0.0070(10)
C20A 0.0312(10) 0.0485(12) 0.0527(13) -0.0197(9) -0.0129(10) 0.0061(10)
C21A 0.0521(15) 0.096(2) 0.0631(16) -0.0508(15) -0.0147(13) 0.0184(15)
C22A 0.0390(11) 0.0392(11) 0.0514(13) -0.0207(9) 0.0016(10) -0.0021(9)
C23A 0.0462(14) 0.0622(15) 0.0719(17) -0.0346(12) 0.0039(12) -0.0118(13)
O3B 0.0297(8) 0.0783(12) 0.0635(11) -0.0161(8) 0.0037(8) 0.0164(10)
O5B 0.0340(8) 0.0600(10) 0.0486(9) -0.0258(7) -0.0174(7) 0.0090(7)
O6B 0.0491(9) 0.0516(9) 0.0585(10) -0.0330(8) -0.0122(8) -0.0038(7)
O7B 0.0630(12) 0.0880(14) 0.0672(11) -0.0559(11) -0.0044(10) -0.0193(10)
O8B 0.1071(19) 0.0662(13) 0.0834(15) -0.0555(13) -0.0197(13) 0.0114(11)
O16B 0.0472(9) 0.0549(9) 0.0446(8) -0.0313(8) -0.0177(7) 0.0133(7)
O20B 0.0483(10) 0.0788(12) 0.0646(11) -0.0426(9) -0.0236(9) 0.0085(9)
O22B 0.0451(13) 0.116(2) 0.178(3) -0.0182(13) -0.0023(16) 0.071(2)
N6B 0.0648(14) 0.0665(14) 0.0500(12) -0.0458(12) 0.0055(11) -0.0158(11)
C1B 0.0364(11) 0.0636(15) 0.0512(13) -0.0185(11) -0.0018(10) -0.0224(11)
C2B 0.0428(13) 0.0787(18) 0.0522(14) -0.0218(13) 0.0102(11) -0.0233(13)
C3B 0.0330(11) 0.0666(15) 0.0473(13) -0.0206(11) -0.0007(10) 0.0059(11)
C4B 0.0314(10) 0.0632(14) 0.0422(11) -0.0271(10) -0.0082(9) 0.0007(10)
C5B 0.0273(9) 0.0504(12) 0.0347(10) -0.0212(9) -0.0092(8) 0.0000(9)
C6B 0.0398(11) 0.0520(12) 0.0413(11) -0.0288(10) -0.0105(9) -0.0043(9)
C7B 0.0360(10) 0.0527(12) 0.0370(10) -0.0283(10) -0.0019(8) -0.0117(9)
C8B 0.0271(9) 0.0371(10) 0.0368(10) -0.0173(8) -0.0082(8) -0.0031(8)
C9B 0.0263(9) 0.0390(10) 0.0361(10) -0.0152(8) -0.0087(8) -0.0050(8)
C10B 0.0282(9) 0.0486(11) 0.0356(10) -0.0174(9) -0.0081(8) -0.0061(9)
C11B 0.0372(11) 0.0568(13) 0.0448(12) -0.0242(10) -0.0086(9) -0.0159(10)
C12B 0.0374(11) 0.0429(11) 0.0514(12) -0.0227(9) -0.0163(10) -0.0057(9)
C13B 0.0277(9) 0.0378(10) 0.0383(10) -0.0179(8) -0.0126(8) 0.0031(8)
C14B 0.0268(9) 0.0327(9) 0.0362(10) -0.0151(8) -0.0083(8) -0.0010(8)
C15B 0.0386(11) 0.0469(12) 0.0400(11) -0.0238(10) 0.0000(9) -0.0066(9)
C16B 0.0365(11) 0.0535(13) 0.0441(12) -0.0238(10) -0.0027(9) -0.0014(10)
C17B 0.0314(10) 0.0418(11) 0.0447(12) -0.0192(9) -0.0128(9) 0.0101(9)
C18B 0.0362(11) 0.0503(12) 0.0474(12) -0.0231(10) -0.0168(9) 0.0133(10)
C19B 0.0372(11) 0.0645(14) 0.0362(11) -0.0248(10) -0.0110(9) -0.0004(10)
C20B 0.0351(11) 0.0604(14) 0.0588(14) -0.0306(11) -0.0161(11) 0.0121(11)
C21B 0.081(2) 0.190(4) 0.073(2) -0.105(3) 0.0000(18) -0.002(2)
C22B 0.0357(12) 0.0502(13) 0.0587(14) -0.0153(10) -0.0060(11) -0.0006(11)
C23B 0.0380(13) 0.0806(19) 0.0684(18) -0.0246(13) 0.0039(12) -0.0014(15)

loop_
_atom_type_symbol
_atom_type_description
_atom_type_scat_dispersion_real
_atom_type_scat_dispersion_imag
_atom_type_scat_source
C C 0.0033 0.0016 'International Tables Vol C Tables 4.2.6.8 and 6.1.1.4'
H H 0.0000 0.0000 'International Tables Vol C Tables 4.2.6.8 and 6.1.1.4'
N N 0.0061 0.0033 'International Tables Vol C Tables 4.2.6.8 and 6.1.1.4'
O O 0.0106 0.0060 'International Tables Vol C Tables 4.2.6.8 and 6.1.1.4'

loop_
_geom_angle_atom_site_label_1
_geom_angle_atom_site_label_2
_geom_angle_atom_site_label_3
_geom_angle_site_symmetry_1
_geom_angle_site_symmetry_3
_geom_angle
_geom_angle_publ_flag
C22A O3A C3A . . 117.75(16) ?
C5A O5A H5A . . 109.5 ?
N6A O6A C6A . . 115.8(2) ?
C16A O16A C17A . . 61.54(15) ?
O8A N6A O7A . . 129.8(3) ?
O8A N6A O6A . . 111.1(4) ?
O7A N6A O6A . . 119.1(3) ?
C2A C1A C10A . . 113.77(18) ?
C2A C1A H1A1 . . 108.8 ?
C10A C1A H1A1 . . 108.8 ?
C2A C1A H1A2 . . 108.8 ?
C10A C1A H1A2 . . 108.8 ?
H1A1 C1A H1A2 . . 107.7 ?
C3A C2A C1A . . 110.73(19) ?
C3A C2A H2A1 . . 109.5 ?
C1A C2A H2A1 . . 109.5 ?
C3A C2A H2A2 . . 109.5 ?
C1A C2A H2A2 . . 109.5 ?
H2A1 C2A H2A2 . . 108.1 ?
O3A C3A C2A . . 112.36(19) ?
O3A C3A C4A . . 105.21(17) ?
C2A C3A C4A . . 111.78(18) ?
O3A C3A H3A . . 109.1 ?
C2A C3A H3A . . 109.1 ?
C4A C3A H3A . . 109.1 ?
C3A C4A C5A . . 110.32(17) ?
C3A C4A H4A1 . . 109.6 ?
C5A C4A H4A1 . . 109.6 ?
C3A C4A H4A2 . . 109.6 ?
C5A C4A H4A2 . . 109.6 ?
H4A1 C4A H4A2 . . 108.1 ?
O5A C5A C4A . . 108.95(16) ?
O5A C5A C6A . . 104.13(18) ?
C4A C5A C6A . . 112.31(18) ?
O5A C5A C10A . . 106.21(16) ?
C4A C5A C10A . . 111.51(17) ?
C6A C5A C10A . . 113.19(16) ?
O6A C6A C7A . . 107.7(2) ?
O6A C6A C5A . . 111.27(19) ?
C7A C6A C5A . . 113.30(18) ?
O6A C6A H6A . . 108.1 ?
C7A C6A H6A . . 108.1 ?
C5A C6A H6A . . 108.1 ?
C6A C7A C8A . . 113.66(18) ?
C6A C7A H7A1 . . 108.8 ?
C8A C7A H7A1 . . 108.8 ?
C6A C7A H7A2 . . 108.8 ?
C8A C7A H7A2 . . 108.8 ?
H7A1 C7A H7A2 . . 107.7 ?
C14A C8A C7A . . 110.26(17) ?
C14A C8A C9A . . 107.88(17) ?
C7A C8A C9A . . 110.20(17) ?
C14A C8A H8A . . 109.5 ?
C7A C8A H8A . . 109.5 ?
C9A C8A H8A . . 109.5 ?
C11A C9A C8A . . 112.49(16) ?
C11A C9A C10A . . 113.98(16) ?
C8A C9A C10A . . 111.10(16) ?
C11A C9A H9A . . 106.2 ?
C8A C9A H9A . . 106.2 ?
C10A C9A H9A . . 106.2 ?
C19A C10A C1A . . 107.93(18) ?
C19A C10A C9A . . 110.37(16) ?
C1A C10A C9A . . 111.64(16) ?
C19A C10A C5A . . 111.83(17) ?
C1A C10A C5A . . 107.02(16) ?
C9A C10A C5A . . 108.04(15) ?
C9A C11A C12A . . 114.04(17) ?
C9A C11A H11A . . 108.7 ?
C12A C11A H11A . . 108.7 ?
C9A C11A H11B . . 108.7 ?
C12A C11A H11B . . 108.7 ?
H11A C11A H11B . . 107.6 ?
C13A C12A C11A . . 110.20(17) ?
C13A C12A H12A . . 109.6 ?
C11A C12A H12A . . 109.6 ?
C13A C12A H12B . . 109.6 ?
C11A C12A H12B . . 109.6 ?
H12A C12A H12B . . 108.1 ?
C17A C13A C12A . . 118.28(17) ?
C17A C13A C14A . . 101.29(15) ?
C12A C13A C14A . . 106.94(16) ?
C17A C13A C18A . . 105.86(16) ?
C12A C13A C18A . . 111.21(17) ?
C14A C13A C18A . . 113.05(18) ?
C8A C14A C15A . . 120.13(18) ?
C8A C14A C13A . . 113.00(16) ?
C15A C14A C13A . . 104.83(17) ?
C8A C14A H14A . . 106.0 ?
C15A C14A H14A . . 106.0 ?
C13A C14A H14A . . 106.0 ?
C16A C15A C14A . . 101.89(18) ?
C16A C15A H15A . . 111.4 ?
C14A C15A H15A . . 111.4 ?
C16A C15A H15B . . 111.4 ?
C14A C15A H15B . . 111.4 ?
H15A C15A H15B . . 109.3 ?
O16A C16A C17A . . 60.22(14) ?
O16A C16A C15A . . 113.6(2) ?
C17A C16A C15A . . 109.16(19) ?
O16A C16A H16A . . 119.8 ?
C17A C16A H16A . . 119.8 ?
C15A C16A H16A . . 119.8 ?
O16A C17A C16A . . 58.24(15) ?
O16A C17A C20A . . 111.10(17) ?
C16A C17A C20A . . 123.0(2) ?
O16A C17A C13A . . 115.75(16) ?
C16A C17A C13A . . 107.69(18) ?
C20A C17A C13A . . 123.65(17) ?
C13A C18A H18A . . 109.5 ?
C13A C18A H18B . . 109.5 ?
H18A C18A H18B . . 109.5 ?
C13A C18A H18C . . 109.5 ?
H18A C18A H18C . . 109.5 ?
H18B C18A H18C . . 109.5 ?
C10A C19A H19A . . 109.5 ?
C10A C19A H19B . . 109.5 ?
H19A C19A H19B . . 109.5 ?
C10A C19A H19C . . 109.5 ?
H19A C19A H19C . . 109.5 ?
H19B C19A H19C . . 109.5 ?
O20A C20A C21A . . 120.9(2) ?
O20A C20A C17A . . 120.1(2) ?
C21A C20A C17A . . 119.0(2) ?
C20A C21A H21A . . 109.5 ?
C20A C21A H21B . . 109.5 ?
H21A C21A H21B . . 109.5 ?
C20A C21A H21C . . 109.5 ?
H21A C21A H21C . . 109.5 ?
H21B C21A H21C . . 109.5 ?
O22A C22A O3A . . 122.7(2) ?
O22A C22A C23A . . 124.9(2) ?
O3A C22A C23A . . 112.3(2) ?
C22A C23A H23A . . 109.5 ?
C22A C23A H23B . . 109.5 ?
H23A C23A H23B . . 109.5 ?
C22A C23A H23C . . 109.5 ?
H23A C23A H23C . . 109.5 ?
H23B C23A H23C . . 109.5 ?
C22B O3B C3B . . 119.48(19) ?
C5B O5B H5B . . 109.5 ?
N6B O6B C6B . . 115.81(17) ?
C16B O16B C17B . . 61.39(14) ?
O8B N6B O7B . . 129.0(2) ?
O8B N6B O6B . . 111.6(2) ?
O7B N6B O6B . . 119.4(2) ?
C2B C1B C10B . . 112.8(2) ?
C2B C1B H1B1 . . 109.0 ?
C10B C1B H1B1 . . 109.0 ?
C2B C1B H1B2 . . 109.0 ?
C10B C1B H1B2 . . 109.0 ?
H1B1 C1B H1B2 . . 107.8 ?
C3B C2B C1B . . 111.1(2) ?
C3B C2B H2B1 . . 109.4 ?
C1B C2B H2B1 . . 109.4 ?
C3B C2B H2B2 . . 109.4 ?
C1B C2B H2B2 . . 109.4 ?
H2B1 C2B H2B2 . . 108.0 ?
O3B C3B C2B . . 108.8(2) ?
O3B C3B C4B . . 105.5(2) ?
C2B C3B C4B . . 112.6(2) ?
O3B C3B H3B . . 109.9 ?
C2B C3B H3B . . 109.9 ?
C4B C3B H3B . . 109.9 ?
C3B C4B C5B . . 111.33(19) ?
C3B C4B H4B1 . . 109.4 ?
C5B C4B H4B1 . . 109.4 ?
C3B C4B H4B2 . . 109.4 ?
C5B C4B H4B2 . . 109.4 ?
H4B1 C4B H4B2 . . 108.0 ?
O5B C5B C4B . . 109.03(16) ?
O5B C5B C6B . . 104.41(16) ?
C4B C5B C6B . . 112.52(17) ?
O5B C5B C10B . . 106.11(16) ?
C4B C5B C10B . . 110.82(16) ?
C6B C5B C10B . . 113.46(16) ?
O6B C6B C7B . . 105.97(18) ?
O6B C6B C5B . . 111.95(17) ?
C7B C6B C5B . . 112.54(17) ?
O6B C6B H6B . . 108.8 ?
C7B C6B H6B . . 108.8 ?
C5B C6B H6B . . 108.8 ?
C6B C7B C8B . . 114.21(17) ?
C6B C7B H7B1 . . 108.7 ?
C8B C7B H7B1 . . 108.7 ?
C6B C7B H7B2 . . 108.7 ?
C8B C7B H7B2 . . 108.7 ?
H7B1 C7B H7B2 . . 107.6 ?
C14B C8B C7B . . 110.35(16) ?
C14B C8B C9B . . 107.18(15) ?
C7B C8B C9B . . 110.61(15) ?
C14B C8B H8B . . 109.6 ?
C7B C8B H8B . . 109.6 ?
C9B C8B H8B . . 109.6 ?
C8B C9B C11B . . 111.29(16) ?
C8B C9B C10B . . 112.15(16) ?
C11B C9B C10B . . 113.40(16) ?
C8B C9B H9B . . 106.5 ?
C11B C9B H9B . . 106.5 ?
C10B C9B H9B . . 106.5 ?
C19B C10B C1B . . 108.82(19) ?
C19B C10B C9B . . 110.16(16) ?
C1B C10B C9B . . 110.93(17) ?
C19B C10B C5B . . 112.43(18) ?
C1B C10B C5B . . 106.45(16) ?
C9B C10B C5B . . 108.00(15) ?
C12B C11B C9B . . 113.84(17) ?
C12B C11B H11C . . 108.8 ?
C9B C11B H11C . . 108.8 ?
C12B C11B H11D . . 108.8 ?
C9B C11B H11D . . 108.8 ?
H11C C11B H11D . . 107.7 ?
C13B C12B C11B . . 110.84(16) ?
C13B C12B H12C . . 109.5 ?
C11B C12B H12C . . 109.5 ?
C13B C12B H12D . . 109.5 ?
C11B C12B H12D . . 109.5 ?
H12C C12B H12D . . 108.1 ?
C12B C13B C17B . . 118.65(17) ?
C12B C13B C18B . . 110.49(18) ?
C17B C13B C18B . . 105.91(16) ?
C12B C13B C14B . . 108.06(16) ?
C17B C13B C14B . . 100.91(16) ?
C18B C13B C14B . . 112.58(16) ?
C8B C14B C15B . . 120.56(16) ?
C8B C14B C13B . . 113.40(16) ?
C15B C14B C13B . . 104.89(16) ?
C8B C14B H14B . . 105.6 ?
C15B C14B H14B . . 105.6 ?
C13B C14B H14B . . 105.6 ?
C16B C15B C14B . . 101.39(17) ?
C16B C15B H15C . . 111.5 ?
C14B C15B H15C . . 111.5 ?
C16B C15B H15D . . 111.5 ?
C14B C15B H15D . . 111.5 ?
H15C C15B H15D . . 109.3 ?
O16B C16B C17B . . 60.32(14) ?
O16B C16B C15B . . 113.52(18) ?
C17B C16B C15B . . 109.40(18) ?
O16B C16B H16B . . 119.8 ?
C17B C16B H16B . . 119.8 ?
C15B C16B H16B . . 119.8 ?
O16B C17B C16B . . 58.29(14) ?
O16B C17B C20B . . 111.54(17) ?
C16B C17B C20B . . 123.1(2) ?
O16B C17B C13B . . 115.73(16) ?
C16B C17B C13B . . 107.64(17) ?
C20B C17B C13B . . 123.40(19) ?
C13B C18B H18D . . 109.5 ?
C13B C18B H18E . . 109.5 ?
H18D C18B H18E . . 109.5 ?
C13B C18B H18F . . 109.5 ?
H18D C18B H18F . . 109.5 ?
H18E C18B H18F . . 109.5 ?
C10B C19B H19D . . 109.5 ?
C10B C19B H19E . . 109.5 ?
H19D C19B H19E . . 109.5 ?
C10B C19B H19F . . 109.5 ?
H19D C19B H19F . . 109.5 ?
H19E C19B H19F . . 109.5 ?
O20B C20B C21B . . 121.0(2) ?
O20B C20B C17B . . 120.5(2) ?
C21B C20B C17B . . 118.4(2) ?
C20B C21B H21D . . 109.5 ?
C20B C21B H21E . . 109.5 ?
H21D C21B H21E . . 109.5 ?
C20B C21B H21F . . 109.5 ?
H21D C21B H21F . . 109.5 ?
H21E C21B H21F . . 109.5 ?
O22B C22B O3B . . 122.6(2) ?
O22B C22B C23B . . 124.0(2) ?
O3B C22B C23B . . 113.3(2) ?
C22B C23B H23D . . 109.5 ?
C22B C23B H23E . . 109.5 ?
H23D C23B H23E . . 109.5 ?
C22B C23B H23F . . 109.5 ?
H23D C23B H23F . . 109.5 ?
H23E C23B H23F . . 109.5 ?

loop_
_geom_bond_atom_site_label_1
_geom_bond_atom_site_label_2
_geom_bond_site_symmetry_2
_geom_bond_distance
_geom_bond_publ_flag
O3A C22A . 1.328(3) ?
O3A C3A . 1.454(2) ?
O5A C5A . 1.440(3) ?
O5A H5A . 0.8200 ?
O6A N6A . 1.417(3) ?
O6A C6A . 1.445(3) ?
O7A N6A . 1.209(5) ?
O8A N6A . 1.182(5) ?
O16A C16A . 1.426(3) ?
O16A C17A . 1.455(2) ?
O20A C20A . 1.222(3) ?
O22A C22A . 1.201(3) ?
C1A C2A . 1.535(3) ?
C1A C10A . 1.539(3) ?
C1A H1A1 . 0.9700 ?
C1A H1A2 . 0.9700 ?
C2A C3A . 1.508(3) ?
C2A H2A1 . 0.9700 ?
C2A H2A2 . 0.9700 ?
C3A C4A . 1.509(3) ?
C3A H3A . 0.9800 ?
C4A C5A . 1.528(3) ?
C4A H4A1 . 0.9700 ?
C4A H4A2 . 0.9700 ?
C5A C6A . 1.530(3) ?
C5A C10A . 1.559(3) ?
C6A C7A . 1.525(3) ?
C6A H6A . 0.9800 ?
C7A C8A . 1.534(3) ?
C7A H7A1 . 0.9700 ?
C7A H7A2 . 0.9700 ?
C8A C14A . 1.519(3) ?
C8A C9A . 1.546(3) ?
C8A H8A . 0.9800 ?
C9A C11A . 1.537(3) ?
C9A C10A . 1.556(3) ?
C9A H9A . 0.9800 ?
C10A C19A . 1.538(3) ?
C11A C12A . 1.542(3) ?
C11A H11A . 0.9700 ?
C11A H11B . 0.9700 ?
C12A C13A . 1.531(3) ?
C12A H12A . 0.9700 ?
C12A H12B . 0.9700 ?
C13A C17A . 1.525(3) ?
C13A C14A . 1.539(3) ?
C13A C18A . 1.544(3) ?
C14A C15A . 1.533(3) ?
C14A H14A . 0.9800 ?
C15A C16A . 1.509(3) ?
C15A H15A . 0.9700 ?
C15A H15B . 0.9700 ?
C16A C17A . 1.474(3) ?
C16A H16A . 0.9800 ?
C17A C20A . 1.491(3) ?
C18A H18A . 0.9600 ?
C18A H18B . 0.9600 ?
C18A H18C . 0.9600 ?
C19A H19A . 0.9600 ?
C19A H19B . 0.9600 ?
C19A H19C . 0.9600 ?
C20A C21A . 1.488(3) ?
C21A H21A . 0.9600 ?
C21A H21B . 0.9600 ?
C21A H21C . 0.9600 ?
C22A C23A . 1.486(3) ?
C23A H23A . 0.9600 ?
C23A H23B . 0.9600 ?
C23A H23C . 0.9600 ?
O3B C22B . 1.299(3) ?
O3B C3B . 1.467(3) ?
O5B C5B . 1.439(3) ?
O5B H5B . 0.8200 ?
O6B N6B . 1.403(2) ?
O6B C6B . 1.470(3) ?
O7B N6B . 1.206(3) ?
O8B N6B . 1.204(3) ?
O16B C16B . 1.430(3) ?
O16B C17B . 1.461(2) ?
O20B C20B . 1.200(3) ?
O22B C22B . 1.172(3) ?
C1B C2B . 1.541(3) ?
C1B C10B . 1.542(3) ?
C1B H1B1 . 0.9700 ?
C1B H1B2 . 0.9700 ?
C2B C3B . 1.502(4) ?
C2B H2B1 . 0.9700 ?
C2B H2B2 . 0.9700 ?
C3B C4B . 1.513(4) ?
C3B H3B . 0.9800 ?
C4B C5B . 1.529(3) ?
C4B H4B1 . 0.9700 ?
C4B H4B2 . 0.9700 ?
C5B C6B . 1.533(3) ?
C5B C10B . 1.568(3) ?
C6B C7B . 1.519(3) ?
C6B H6B . 0.9800 ?
C7B C8B . 1.527(3) ?
C7B H7B1 . 0.9700 ?
C7B H7B2 . 0.9700 ?
C8B C14B . 1.519(3) ?
C8B C9B . 1.545(3) ?
C8B H8B . 0.9800 ?
C9B C11B . 1.545(3) ?
C9B C10B . 1.557(3) ?
C9B H9B . 0.9800 ?
C10B C19B . 1.535(3) ?
C11B C12B . 1.536(3) ?
C11B H11C . 0.9700 ?
C11B H11D . 0.9700 ?
C12B C13B . 1.519(3) ?
C12B H12C . 0.9700 ?
C12B H12D . 0.9700 ?
C13B C17B . 1.525(3) ?
C13B C18B . 1.540(3) ?
C13B C14B . 1.547(3) ?
C14B C15B . 1.534(3) ?
C14B H14B . 0.9800 ?
C15B C16B . 1.514(3) ?
C15B H15C . 0.9700 ?
C15B H15D . 0.9700 ?
C16B C17B . 1.476(3) ?
C16B H16B . 0.9800 ?
C17B C20B . 1.501(3) ?
C18B H18D . 0.9600 ?
C18B H18E . 0.9600 ?
C18B H18F . 0.9600 ?
C19B H19D . 0.9600 ?
C19B H19E . 0.9600 ?
C19B H19F . 0.9600 ?
C20B C21B . 1.487(4) ?
C21B H21D . 0.9600 ?
C21B H21E . 0.9600 ?
C21B H21F . 0.9600 ?
C22B C23B . 1.473(4) ?
C23B H23D . 0.9600 ?
C23B H23E . 0.9600 ?
C23B H23F . 0.9600 ?

loop_
_geom_hbond_atom_site_label_D
_geom_hbond_atom_site_label_H
_geom_hbond_atom_site_label_A
_geom_hbond_site_symmetry_A
_geom_hbond_distance_DH
_geom_hbond_distance_HA
_geom_hbond_distance_DA
_geom_hbond_angle_DHA
O5A H5A O20A 1_455 0.82 2.01 2.822(2) 168.4
O5B H5B O20B 1_455 0.82 2.11 2.913(2) 167.7

loop_
_geom_torsion_atom_site_label_1
_geom_torsion_atom_site_label_2
_geom_torsion_atom_site_label_3
_geom_torsion_atom_site_label_4
_geom_torsion_site_symmetry_1
_geom_torsion_site_symmetry_2
_geom_torsion_site_symmetry_3
_geom_torsion_site_symmetry_4
_geom_torsion
_geom_torsion_publ_flag
C6A O6A N6A O8A . . . . -173.4(3) ?
C6A O6A N6A O7A . . . . 5.4(4) ?
C10A C1A C2A C3A . . . . -54.8(3) ?
C22A O3A C3A C2A . . . . 90.6(2) ?
C22A O3A C3A C4A . . . . -147.5(2) ?
C1A C2A C3A O3A . . . . 172.55(18) ?
C1A C2A C3A C4A . . . . 54.5(2) ?
O3A C3A C4A C5A . . . . -179.87(17) ?
C2A C3A C4A C5A . . . . -57.7(2) ?
C3A C4A C5A O5A . . . . -57.2(2) ?
C3A C4A C5A C6A . . . . -172.08(18) ?
C3A C4A C5A C10A . . . . 59.7(2) ?
N6A O6A C6A C7A . . . . -138.5(2) ?
N6A O6A C6A C5A . . . . 96.8(2) ?
O5A C5A C6A O6A . . . . -173.49(17) ?
C4A C5A C6A O6A . . . . -55.8(2) ?
C10A C5A C6A O6A . . . . 71.6(2) ?
O5A C5A C6A C7A . . . . 65.0(2) ?
C4A C5A C6A C7A . . . . -177.25(19) ?
C10A C5A C6A C7A . . . . -49.9(3) ?
O6A C6A C7A C8A . . . . -75.3(2) ?
C5A C6A C7A C8A . . . . 48.2(3) ?
C6A C7A C8A C14A . . . . -171.4(2) ?
C6A C7A C8A C9A . . . . -52.4(3) ?
C14A C8A C9A C11A . . . . -51.3(2) ?
C7A C8A C9A C11A . . . . -171.77(19) ?
C14A C8A C9A C10A . . . . 179.52(16) ?
C7A C8A C9A C10A . . . . 59.1(2) ?
C2A C1A C10A C19A . . . . -65.6(2) ?
C2A C1A C10A C9A . . . . 172.89(18) ?
C2A C1A C10A C5A . . . . 54.9(2) ?
C11A C9A C10A C19A . . . . -65.5(2) ?
C8A C9A C10A C19A . . . . 62.8(2) ?
C11A C9A C10A C1A . . . . 54.5(2) ?
C8A C9A C10A C1A . . . . -177.16(16) ?
C11A C9A C10A C5A . . . . 171.91(17) ?
C8A C9A C10A C5A . . . . -59.7(2) ?
O5A C5A C10A C19A . . . . 179.61(18) ?
C4A C5A C10A C19A . . . . 61.0(2) ?
C6A C5A C10A C19A . . . . -66.7(2) ?
O5A C5A C10A C1A . . . . 61.6(2) ?
C4A C5A C10A C1A . . . . -56.9(2) ?
C6A C5A C10A C1A . . . . 175.27(19) ?
O5A C5A C10A C9A . . . . -58.7(2) ?
C4A C5A C10A C9A . . . . -177.30(16) ?
C6A C5A C10A C9A . . . . 54.9(2) ?
C8A C9A C11A C12A . . . . 49.7(3) ?
C10A C9A C11A C12A . . . . 177.32(18) ?
C9A C11A C12A C13A . . . . -53.0(2) ?
C11A C12A C13A C17A . . . . 171.14(17) ?
C11A C12A C13A C14A . . . . 57.8(2) ?
C11A C12A C13A C18A . . . . -66.1(2) ?
C7A C8A C14A C15A . . . . -54.1(3) ?
C9A C8A C14A C15A . . . . -174.47(19) ?
C7A C8A C14A C13A . . . . -178.69(19) ?
C9A C8A C14A C13A . . . . 60.9(2) ?
C17A C13A C14A C8A . . . . 170.59(17) ?
C12A C13A C14A C8A . . . . -65.0(2) ?
C18A C13A C14A C8A . . . . 57.8(2) ?
C17A C13A C14A C15A . . . . 38.0(2) ?
C12A C13A C14A C15A . . . . 162.47(18) ?
C18A C13A C14A C15A . . . . -74.8(2) ?
C8A C14A C15A C16A . . . . -164.78(19) ?
C13A C14A C15A C16A . . . . -36.4(2) ?
C17A O16A C16A C15A . . . . 99.3(2) ?
C14A C15A C16A O16A . . . . -44.4(2) ?
C14A C15A C16A C17A . . . . 20.6(3) ?
C16A O16A C17A C20A . . . . 116.6(2) ?
C16A O16A C17A C13A . . . . -95.6(2) ?
C15A C16A C17A O16A . . . . -106.9(2) ?
O16A C16A C17A C20A . . . . -95.9(2) ?
C15A C16A C17A C20A . . . . 157.2(2) ?
O16A C16A C17A C13A . . . . 109.81(17) ?
C15A C16A C17A C13A . . . . 2.9(3) ?
C12A C13A C17A O16A . . . . -78.8(2) ?
C14A C13A C17A O16A . . . . 37.6(2) ?
C18A C13A C17A O16A . . . . 155.71(19) ?
C12A C13A C17A C16A . . . . -141.5(2) ?
C14A C13A C17A C16A . . . . -25.1(2) ?
C18A C13A C17A C16A . . . . 93.1(2) ?
C12A C13A C17A C20A . . . . 64.4(3) ?
C14A C13A C17A C20A . . . . -179.2(2) ?
C18A C13A C17A C20A . . . . -61.0(3) ?
O16A C17A C20A O20A . . . . 131.8(2) ?
C16A C17A C20A O20A . . . . -163.2(2) ?
C13A C17A C20A O20A . . . . -12.9(3) ?
O16A C17A C20A C21A . . . . -47.5(3) ?
C16A C17A C20A C21A . . . . 17.5(3) ?
C13A C17A C20A C21A . . . . 167.8(2) ?
C3A O3A C22A O22A . . . . -9.5(4) ?
C3A O3A C22A C23A . . . . 173.6(2) ?
C6B O6B N6B O8B . . . . -179.4(2) ?
C6B O6B N6B O7B . . . . -0.2(3) ?
C10B C1B C2B C3B . . . . -55.8(3) ?
C22B O3B C3B C2B . . . . 113.4(3) ?
C22B O3B C3B C4B . . . . -125.5(3) ?
C1B C2B C3B O3B . . . . 169.0(2) ?
C1B C2B C3B C4B . . . . 52.4(3) ?
O3B C3B C4B C5B . . . . -173.26(17) ?
C2B C3B C4B C5B . . . . -54.7(3) ?
C3B C4B C5B O5B . . . . -58.0(2) ?
C3B C4B C5B C6B . . . . -173.30(18) ?
C3B C4B C5B C10B . . . . 58.5(2) ?
N6B O6B C6B C7B . . . . -141.69(18) ?
N6B O6B C6B C5B . . . . 95.3(2) ?
O5B C5B C6B O6B . . . . -176.68(15) ?
C4B C5B C6B O6B . . . . -58.6(2) ?
C10B C5B C6B O6B . . . . 68.2(2) ?
O5B C5B C6B C7B . . . . 64.1(2) ?
C4B C5B C6B C7B . . . . -177.82(18) ?
C10B C5B C6B C7B . . . . -51.0(2) ?
O6B C6B C7B C8B . . . . -73.1(2) ?
C5B C6B C7B C8B . . . . 49.5(2) ?
C6B C7B C8B C14B . . . . -170.62(17) ?
C6B C7B C8B C9B . . . . -52.2(2) ?
C14B C8B C9B C11B . . . . -54.5(2) ?
C7B C8B C9B C11B . . . . -174.82(17) ?
C14B C8B C9B C10B . . . . 177.30(15) ?
C7B C8B C9B C10B . . . . 57.0(2) ?
C2B C1B C10B C19B . . . . -63.6(3) ?
C2B C1B C10B C9B . . . . 175.0(2) ?
C2B C1B C10B C5B . . . . 57.8(3) ?
C8B C9B C10B C19B . . . . 65.8(2) ?
C11B C9B C10B C19B . . . . -61.3(2) ?
C8B C9B C10B C1B . . . . -173.61(17) ?
C11B C9B C10B C1B . . . . 59.3(2) ?
C8B C9B C10B C5B . . . . -57.3(2) ?
C11B C9B C10B C5B . . . . 175.60(17) ?
O5B C5B C10B C19B . . . . 178.45(17) ?
C4B C5B C10B C19B . . . . 60.2(2) ?
C6B C5B C10B C19B . . . . -67.5(2) ?
O5B C5B C10B C1B . . . . 59.4(2) ?
C4B C5B C10B C1B . . . . -58.8(2) ?
C6B C5B C10B C1B . . . . 173.45(18) ?
O5B C5B C10B C9B . . . . -59.8(2) ?
C4B C5B C10B C9B . . . . -178.03(17) ?
C6B C5B C10B C9B . . . . 54.3(2) ?
C8B C9B C11B C12B . . . . 52.7(2) ?
C10B C9B C11B C12B . . . . -179.77(17) ?
C9B C11B C12B C13B . . . . -53.0(2) ?
C11B C12B C13B C17B . . . . 168.92(17) ?
C11B C12B C13B C18B . . . . -68.6(2) ?
C11B C12B C13B C14B . . . . 55.0(2) ?
C7B C8B C14B C15B . . . . -52.6(2) ?
C9B C8B C14B C15B . . . . -173.11(17) ?
C7B C8B C14B C13B . . . . -178.11(17) ?
C9B C8B C14B C13B . . . . 61.38(19) ?
C12B C13B C14B C8B . . . . -62.4(2) ?
C17B C13B C14B C8B . . . . 172.37(16) ?
C18B C13B C14B C8B . . . . 59.9(2) ?
C12B C13B C14B C15B . . . . 164.07(16) ?
C17B C13B C14B C15B . . . . 38.87(19) ?
C18B C13B C14B C15B . . . . -73.6(2) ?
C8B C14B C15B C16B . . . . -166.35(17) ?
C13B C14B C15B C16B . . . . -37.0(2) ?
C17B O16B C16B C15B . . . . 99.7(2) ?
C14B C15B C16B O16B . . . . -44.3(2) ?
C14B C15B C16B C17B . . . . 20.9(2) ?
C16B O16B C17B C20B . . . . 116.5(2) ?
C16B O16B C17B C13B . . . . -95.6(2) ?
C15B C16B C17B O16B . . . . -106.63(19) ?
O16B C16B C17B C20B . . . . -96.5(2) ?
C15B C16B C17B C20B . . . . 156.9(2) ?
O16B C16B C17B C13B . . . . 109.81(17) ?
C15B C16B C17B C13B . . . . 3.2(2) ?
C12B C13B C17B O16B . . . . -80.6(2) ?
C18B C13B C17B O16B . . . . 154.57(18) ?
C14B C13B C17B O16B . . . . 37.1(2) ?
C12B C13B C17B C16B . . . . -143.32(19) ?
C18B C13B C17B C16B . . . . 91.89(19) ?
C14B C13B C17B C16B . . . . -25.6(2) ?
C12B C13B C17B C20B . . . . 63.1(3) ?
C18B C13B C17B C20B . . . . -61.7(3) ?
C14B C13B C17B C20B . . . . -179.23(19) ?
O16B C17B C20B O20B . . . . 141.3(2) ?
C16B C17B C20B O20B . . . . -153.3(2) ?
C13B C17B C20B O20B . . . . -3.7(4) ?
O16B C17B C20B C21B . . . . -36.2(4) ?
C16B C17B C20B C21B . . . . 29.1(4) ?
C13B C17B C20B C21B . . . . 178.8(3) ?
C3B O3B C22B O22B . . . . -4.5(5) ?
C3B O3B C22B C23B . . . . 176.3(2) ?
